data_4348327
loop_
_publ_author_name
'Rajakannu, Palanisamy'
'Howlader, Rana'
'Kalita, Alok Ch.'
'Butcher, Raymond J.'
'Murugavel, Ramaswamy'

_publ_section_title
;
 Role of 4,4&#x2032;-bipyridine versus longer spacers
 4,4&#x2032;-azobipyridine, 1,2-bis(4-pyridyl)ethylene, and
 1,2-bis(pyridin-3-ylmethylene)hydrazine in the formation of thermally
 labile metallophosphate coordination polymers
;
_journal_issue 1
_journal_name_full 'Inorganic Chemistry Frontiers'
_journal_page_first 55
_journal_paper_doi 10.1039/C4QI00149D
_journal_volume 2
_journal_year 2015
_chemical_formula_moiety 'C36 H56 Cu N8 O10 P2'
_chemical_formula_sum 'C36 H56 Cu N8 O10 P2'
_chemical_formula_weight 886.37
_space_group_IT_number 15
_space_group_name_Hall '-C 2yc'
_space_group_name_H-M_alt 'C 1 2/c 1'
_symmetry_cell_setting monoclinic
_symmetry_space_group_name_H-M 'C 1 2/c 1'
_atom_sites_solution_hydrogens geom
_atom_sites_solution_primary direct
_atom_sites_solution_secondary difmap
_audit_creation_method SHELXL-97
_audit_update_record
;
2013-06-04 deposited with the CCDC.
2014-11-21 downloaded from the CCDC.
;
_cell_angle_alpha 90.00
_cell_angle_beta 91.26
_cell_angle_gamma 90.00
_cell_formula_units_Z 4
_cell_length_a 28.527
_cell_length_b 13.224
_cell_length_c 11.761
_cell_measurement_reflns_used 5505
_cell_measurement_temperature 295(2)
_cell_measurement_theta_max 75.4376
_cell_measurement_theta_min 4.8177
_cell_volume 4435.659
_computing_cell_refinement
;
CrysAlisPro, Oxford Diffraction Ltd.,
Version 1.171.34.44 (release 25-10-2010 CrysAlis171 .NET)
(compiled Oct 25 2010,18:11:34)
;
_computing_data_collection
;
CrysAlisPro, Oxford Diffraction Ltd.,
Version 1.171.34.44 (release 25-10-2010 CrysAlis171 .NET)
(compiled Oct 25 2010,18:11:34)
;
_computing_data_reduction
;
CrysAlisPro, Oxford Diffraction Ltd.,
Version 1.171.34.44 (release 25-10-2010 CrysAlis171 .NET)
(compiled Oct 25 2010,18:11:34)
;
_computing_molecular_graphics 'SHELXTL (Sheldrick, 2008)'
_computing_publication_material SHELXTL
_computing_structure_refinement 'SHELXL-97 (Sheldrick, 2008)'
_computing_structure_solution 'SHELXS-97 (Sheldrick, 2008)'
_diffrn_ambient_temperature 295(2)
_diffrn_detector_area_resol_mean 10.5081
_diffrn_measured_fraction_theta_full 0.999
_diffrn_measured_fraction_theta_max 0.966
_diffrn_measurement_device_type 'Xcalibur, Ruby, Gemini'
_diffrn_measurement_method '\w scans'
_diffrn_radiation_monochromator graphite
_diffrn_radiation_source 'fine-focus sealed tube'
_diffrn_radiation_type CuK\a
_diffrn_radiation_wavelength 1.54178
_diffrn_reflns_av_R_equivalents 0.0263
_diffrn_reflns_av_sigmaI/netI 0.0288
_diffrn_reflns_limit_h_max 34
_diffrn_reflns_limit_h_min -35
_diffrn_reflns_limit_k_max 16
_diffrn_reflns_limit_k_min -16
_diffrn_reflns_limit_l_max 14
_diffrn_reflns_limit_l_min -12
_diffrn_reflns_number 8360
_diffrn_reflns_theta_full 67.50
_diffrn_reflns_theta_max 75.61
_diffrn_reflns_theta_min 5.24
_exptl_absorpt_coefficient_mu 1.887
_exptl_absorpt_correction_T_max 0.8052
_exptl_absorpt_correction_T_min 0.5341
_exptl_absorpt_correction_type multi-scan
_exptl_absorpt_process_details
;
CrysAlisPro, Oxford Diffraction Ltd.,
Version 1.171.34.44 (release 25-10-2010 CrysAlis171 .NET)
(compiled Oct 25 2010,18:11:34)
Empirical absorption correction using spherical harmonics,
 implemented in SCALE3 ABSPACK scaling algorithm.
;
_exptl_crystal_colour 'pale orange yellow'
_exptl_crystal_density_diffrn 1.327
_exptl_crystal_density_method 'not measured'
_exptl_crystal_description 'irregular plate'
_exptl_crystal_F_000 1868
_exptl_crystal_size_max 0.38
_exptl_crystal_size_mid 0.22
_exptl_crystal_size_min 0.12
_refine_diff_density_max 4.283
_refine_diff_density_min -0.358
_refine_diff_density_rms 0.118
_refine_ls_extinction_method none
_refine_ls_goodness_of_fit_ref 1.010
_refine_ls_hydrogen_treatment mixed
_refine_ls_matrix_type full
_refine_ls_number_parameters 272
_refine_ls_number_reflns 4459
_refine_ls_number_restraints 9
_refine_ls_restrained_S_all 1.009
_refine_ls_R_factor_all 0.0854
_refine_ls_R_factor_gt 0.0800
_refine_ls_shift/su_max 0.000
_refine_ls_shift/su_mean 0.000
_refine_ls_structure_factor_coef Fsqd
_refine_ls_weighting_details 'calc w=1/[\s^2^(Fo^2^)+(0.1662P)^2^+13.3858P] where P=(Fo^2^+2Fc^2^)/3'
_refine_ls_weighting_scheme calc
_refine_ls_wR_factor_gt 0.2314
_refine_ls_wR_factor_ref 0.2409
_reflns_number_gt 3970
_reflns_number_total 4459
_reflns_threshold_expression >2sigma(I)
_cod_data_source_file c4qi00149d3.cif
_cod_data_source_block 3_shelxl
_cod_original_cell_volume 4435.7
_cod_original_sg_symbol_H-M 'C 2/c'
_cod_database_code 4348327

loop_
_symmetry_equiv_pos_as_xyz
'x, y, z'
'-x, y, -z+1/2'
'x+1/2, y+1/2, z'
'-x+1/2, y+1/2, -z+1/2'
'-x, -y, -z'
'x, -y, z-1/2'
'-x+1/2, -y+1/2, -z'
'x+1/2, -y+1/2, z-1/2'

loop_
_atom_site_label
_atom_site_type_symbol
_atom_site_fract_x
_atom_site_fract_y
_atom_site_fract_z
_atom_site_U_iso_or_equiv
_atom_site_adp_type
_atom_site_occupancy
_atom_site_symmetry_multiplicity
_atom_site_calc_flag
_atom_site_refinement_flags
_atom_site_disorder_assembly
_atom_site_disorder_group
Cu Cu 0.2500 0.7500 0.5000 0.02757(15) Uani 1 2 d S . .
P1 P 0.35374(2) 0.76842(6) 0.60201(6) 0.03227(17) Uani 1 1 d . A .
O1 O 0.31680(7) 0.73038(16) 0.51873(18) 0.0345(4) Uani 1 1 d . . .
O2 O 0.33865(8) 0.7879(2) 0.7198(2) 0.0466(6) Uani 1 1 d . . .
O3 O 0.37511(8) 0.86429(17) 0.54118(19) 0.0423(5) Uani 1 1 d . . .
O4 O 0.39751(7) 0.69457(19) 0.5968(2) 0.0452(5) Uani 1 1 d . . .
O5 O 0.24487(9) 0.74969(19) 0.7039(2) 0.0452(6) Uani 1 1 d D . .
N1 N 0.24300(8) 0.59269(18) 0.5008(2) 0.0325(5) Uani 1 1 d . . .
N2 N 0.23711(10) 0.27459(19) 0.5310(2) 0.0372(6) Uani 1 1 d . . .
N3 N 0.34422(11) 0.7332(3) 1.1722(3) 0.0544(8) Uani 1 1 d . . .
N4 N 0.49147(11) 0.7314(3) 1.2025(3) 0.0525(8) Uani 1 1 d . . .
C9 C 0.21905(11) 0.5460(2) 0.5818(3) 0.0386(6) Uani 1 1 d . . .
H9 H 0.2032 0.5852 0.6343 0.046 Uiso 1 1 calc R . .
C10 C 0.21672(11) 0.4412(2) 0.5911(3) 0.0395(7) Uani 1 1 d . . .
H10 H 0.1994 0.4112 0.6480 0.047 Uiso 1 1 calc R . .
C11 C 0.24055(10) 0.3828(2) 0.5147(3) 0.0343(6) Uani 1 1 d . . .
C12 C 0.26502(13) 0.4298(2) 0.4291(3) 0.0429(7) Uani 1 1 d . . .
H12 H 0.2809 0.3921 0.3755 0.052 Uiso 1 1 calc R . .
C13 C 0.26516(12) 0.5351(2) 0.4257(3) 0.0412(7) Uani 1 1 d . . .
H13 H 0.2815 0.5669 0.3682 0.049 Uiso 1 1 calc R . .
C1 C 0.40597(13) 0.9407(3) 0.5913(4) 0.0561(9) Uani 1 1 d . . .
C3 C 0.3771(2) 1.0099(4) 0.6659(5) 0.0787(14) Uani 1 1 d . . .
H3A H 0.3520 1.0391 0.6212 0.118 Uiso 1 1 calc R . .
H3B H 0.3967 1.0628 0.6963 0.118 Uiso 1 1 calc R . .
H3C H 0.3643 0.9715 0.7272 0.118 Uiso 1 1 calc R . .
C2 C 0.4234(2) 0.9977(4) 0.4883(5) 0.0874(16) Uani 1 1 d . . .
H2A H 0.3973 1.0283 0.4485 0.131 Uiso 1 1 calc R . .
H2B H 0.4389 0.9516 0.4386 0.131 Uiso 1 1 calc R . .
H2C H 0.4451 1.0494 0.5128 0.131 Uiso 1 1 calc R . .
C4 C 0.44620(19) 0.8931(5) 0.6574(7) 0.123(2) Uani 1 1 d . . .
H4A H 0.4343 0.8575 0.7219 0.184 Uiso 1 1 calc R . .
H4B H 0.4675 0.9449 0.6831 0.184 Uiso 1 1 calc R . .
H4C H 0.4624 0.8466 0.6094 0.184 Uiso 1 1 calc R . .
C5 C 0.3947(5) 0.5864(14) 0.6304(14) 0.0645(15) Uani 0.251(6) 1 d PD A 1
C6 C 0.3515(7) 0.553(2) 0.687(3) 0.112(3) Uani 0.251(6) 1 d PD A 1
H6A H 0.3247 0.5653 0.6381 0.169 Uiso 0.251(6) 1 calc PR A 1
H6B H 0.3481 0.5891 0.7571 0.169 Uiso 0.251(6) 1 calc PR A 1
H6C H 0.3535 0.4815 0.7030 0.169 Uiso 0.251(6) 1 calc PR A 1
C7 C 0.3929(9) 0.5363(19) 0.5104(14) 0.108(3) Uani 0.251(6) 1 d PD A 1
H7A H 0.4209 0.5530 0.4705 0.163 Uiso 0.251(6) 1 calc PR A 1
H7B H 0.3660 0.5609 0.4683 0.163 Uiso 0.251(6) 1 calc PR A 1
H7C H 0.3907 0.4643 0.5184 0.163 Uiso 0.251(6) 1 calc PR A 1
C8 C 0.4416(6) 0.5633(19) 0.691(2) 0.108(3) Uani 0.251(6) 1 d PD A 1
H8A H 0.4666 0.5943 0.6498 0.163 Uiso 0.251(6) 1 calc PR A 1
H8B H 0.4463 0.4914 0.6932 0.163 Uiso 0.251(6) 1 calc PR A 1
H8C H 0.4413 0.5896 0.7667 0.163 Uiso 0.251(6) 1 calc PR A 1
C5A C 0.40492(19) 0.6004(5) 0.6547(6) 0.0645(15) Uani 0.749(6) 1 d PD A 2
C6A C 0.3614(3) 0.5388(7) 0.6595(12) 0.112(3) Uani 0.749(6) 1 d PD A 2
H6A1 H 0.3373 0.5773 0.6950 0.169 Uiso 0.749(6) 1 calc PR A 2
H6A2 H 0.3676 0.4785 0.7029 0.169 Uiso 0.749(6) 1 calc PR A 2
H6A3 H 0.3514 0.5207 0.5838 0.169 Uiso 0.749(6) 1 calc PR A 2
C7A C 0.4200(3) 0.6285(7) 0.7786(7) 0.108(3) Uani 0.749(6) 1 d PD A 2
H7A1 H 0.4487 0.6663 0.7778 0.163 Uiso 0.749(6) 1 calc PR A 2
H7A2 H 0.4246 0.5678 0.8222 0.163 Uiso 0.749(6) 1 calc PR A 2
H7A3 H 0.3959 0.6687 0.8122 0.163 Uiso 0.749(6) 1 calc PR A 2
C8A C 0.4459(3) 0.5506(6) 0.5942(9) 0.108(3) Uani 0.749(6) 1 d PD A 2
H8A1 H 0.4715 0.5973 0.5908 0.163 Uiso 0.749(6) 1 calc PR A 2
H8A2 H 0.4361 0.5318 0.5185 0.163 Uiso 0.749(6) 1 calc PR A 2
H8A3 H 0.4557 0.4913 0.6355 0.163 Uiso 0.749(6) 1 calc PR A 2
C14 C 0.36498(13) 0.7319(3) 1.2745(3) 0.0508(9) Uani 1 1 d . . .
H14 H 0.3460 0.7309 1.3378 0.061 Uiso 1 1 calc R . .
C15 C 0.41329(12) 0.7319(3) 1.2929(3) 0.0482(8) Uani 1 1 d . . .
H15 H 0.4264 0.7324 1.3660 0.058 Uiso 1 1 calc R . .
C18 C 0.37192(14) 0.7338(3) 1.0830(4) 0.0518(9) Uani 1 1 d . . .
H18 H 0.3579 0.7355 1.0109 0.062 Uiso 1 1 calc R . .
C16 C 0.44113(13) 0.7310(3) 1.1974(3) 0.0441(8) Uani 1 1 d . . .
C17 C 0.41951(14) 0.7321(3) 1.0904(3) 0.0513(9) Uani 1 1 d . . .
H17 H 0.4373 0.7317 1.0250 0.062 Uiso 1 1 calc R . .
H1WA H 0.2715 0.7610 0.7266 0.080 Uiso 1 1 d D . .
H1WB H 0.2284 0.7547 0.7597 0.080 Uiso 1 1 d D . .

loop_
_atom_site_aniso_label
_atom_site_aniso_U_11
_atom_site_aniso_U_22
_atom_site_aniso_U_33
_atom_site_aniso_U_23
_atom_site_aniso_U_13
_atom_site_aniso_U_12
Cu 0.0262(3) 0.0190(3) 0.0375(3) -0.00062(19) -0.0016(2) -0.00140(18)
P1 0.0259(3) 0.0316(3) 0.0392(4) -0.0026(3) -0.0017(3) 0.0000(3)
O1 0.0285(9) 0.0324(9) 0.0425(10) -0.0050(8) -0.0015(8) -0.0006(8)
O2 0.0389(11) 0.0580(14) 0.0430(11) -0.0075(11) 0.0005(9) -0.0047(11)
O3 0.0407(10) 0.0351(11) 0.0508(12) -0.0014(9) -0.0049(9) -0.0086(9)
O4 0.0306(9) 0.0428(12) 0.0620(13) 0.0021(11) -0.0016(9) 0.0072(9)
O5 0.0372(11) 0.0610(15) 0.0375(11) -0.0018(9) 0.0010(9) -0.0053(9)
N1 0.0336(10) 0.0204(10) 0.0435(12) -0.0001(9) -0.0016(9) -0.0008(9)
N2 0.0428(13) 0.0247(11) 0.0445(13) 0.0006(10) 0.0047(11) 0.0001(10)
N3 0.0370(14) 0.0588(18) 0.067(2) -0.0075(15) 0.0006(14) 0.0029(13)
N4 0.0350(14) 0.0670(19) 0.0557(16) 0.0006(15) 0.0058(12) 0.0030(13)
C9 0.0403(14) 0.0262(13) 0.0494(15) -0.0012(12) 0.0062(12) 0.0032(11)
C10 0.0435(15) 0.0279(13) 0.0475(15) 0.0038(12) 0.0095(12) 0.0009(12)
C11 0.0373(12) 0.0217(12) 0.0436(14) 0.0018(11) -0.0032(11) -0.0006(11)
C12 0.0562(17) 0.0246(13) 0.0483(16) -0.0041(12) 0.0092(14) -0.0013(13)
C13 0.0522(16) 0.0245(13) 0.0473(15) 0.0002(12) 0.0108(13) -0.0034(12)
C1 0.0511(18) 0.0463(19) 0.071(2) -0.0039(17) -0.0085(17) -0.0183(16)
C3 0.104(4) 0.051(2) 0.081(3) -0.016(2) 0.007(3) -0.023(2)
C2 0.101(3) 0.071(3) 0.091(3) -0.005(3) 0.019(3) -0.047(3)
C4 0.081(3) 0.086(4) 0.197(6) 0.012(4) -0.084(4) -0.026(3)
C5 0.047(3) 0.052(3) 0.094(4) 0.021(3) -0.007(3) 0.011(2)
C6 0.078(4) 0.055(3) 0.204(9) 0.054(4) -0.001(5) 0.000(3)
C7 0.136(6) 0.099(5) 0.088(4) 0.026(4) -0.044(4) 0.022(5)
C8 0.086(4) 0.072(4) 0.167(9) 0.010(5) -0.001(6) 0.046(3)
C5A 0.047(3) 0.052(3) 0.094(4) 0.021(3) -0.007(3) 0.011(2)
C6A 0.078(4) 0.055(3) 0.204(9) 0.054(4) -0.001(5) 0.000(3)
C7A 0.136(6) 0.099(5) 0.088(4) 0.026(4) -0.044(4) 0.022(5)
C8A 0.086(4) 0.072(4) 0.167(9) 0.010(5) -0.001(6) 0.046(3)
C14 0.0401(17) 0.059(2) 0.0537(19) -0.0042(16) 0.0115(15) 0.0019(15)
C15 0.0362(16) 0.0559(19) 0.0524(18) -0.0015(16) 0.0023(14) 0.0012(14)
C18 0.0450(19) 0.058(2) 0.0521(19) -0.0076(16) -0.0018(16) 0.0029(16)
C16 0.0380(15) 0.0421(16) 0.0522(19) -0.0011(14) 0.0038(14) 0.0004(13)
C17 0.0482(19) 0.056(2) 0.0503(18) -0.0041(16) 0.0038(15) 0.0039(16)

loop_
_atom_type_symbol
_atom_type_description
_atom_type_scat_dispersion_real
_atom_type_scat_dispersion_imag
_atom_type_scat_source
C C 0.0181 0.0091 'International Tables Vol C Tables 4.2.6.8 and 6.1.1.4'
H H 0.0000 0.0000 'International Tables Vol C Tables 4.2.6.8 and 6.1.1.4'
N N 0.0311 0.0180 'International Tables Vol C Tables 4.2.6.8 and 6.1.1.4'
O O 0.0492 0.0322 'International Tables Vol C Tables 4.2.6.8 and 6.1.1.4'
P P 0.2955 0.4335 'International Tables Vol C Tables 4.2.6.8 and 6.1.1.4'
Cu Cu -1.9646 0.5888 'International Tables Vol C Tables 4.2.6.8 and 6.1.1.4'

loop_
_geom_angle_atom_site_label_1
_geom_angle_atom_site_label_2
_geom_angle_atom_site_label_3
_geom_angle
_geom_angle_site_symmetry_1
_geom_angle_site_symmetry_3
O1 Cu O1 180.0 . 7_566
O1 Cu N1 87.70(9) . .
O1 Cu N1 92.30(9) 7_566 .
O1 Cu N1 92.30(9) . 7_566
O1 Cu N1 87.70(9) 7_566 7_566
N1 Cu N1 180.0 . 7_566
O1 Cu O5 91.86(9) . 7_566
O1 Cu O5 88.14(9) 7_566 7_566
N1 Cu O5 90.81(9) . 7_566
N1 Cu O5 89.19(9) 7_566 7_566
O1 Cu O5 88.14(9) . .
O1 Cu O5 91.86(9) 7_566 .
N1 Cu O5 89.19(9) . .
N1 Cu O5 90.81(9) 7_566 .
O5 Cu O5 180.0 7_566 .
O2 P1 O1 116.84(13) . .
O2 P1 O3 113.94(14) . .
O1 P1 O3 104.11(12) . .
O2 P1 O4 112.82(14) . .
O1 P1 O4 107.97(13) . .
O3 P1 O4 99.44(13) . .
P1 O1 Cu 134.63(13) . .
C1 O3 P1 127.4(2) . .
C5A O4 C5 17.4(7) . .
C5A O4 P1 128.6(3) . .
C5 O4 P1 122.3(6) . .
C9 N1 C13 117.7(3) . .
C9 N1 Cu 120.90(19) . .
C13 N1 Cu 121.2(2) . .
N2 N2 C11 113.6(3) 7_556 .
C18 N3 C14 117.0(3) . .
N4 N4 C16 114.9(4) 2_657 .
N1 C9 C10 122.8(3) . .
N1 C9 H9 118.6 . .
C10 C9 H9 118.6 . .
C11 C10 C9 118.9(3) . .
C11 C10 H10 120.6 . .
C9 C10 H10 120.6 . .
C10 C11 C12 119.1(3) . .
C10 C11 N2 115.6(3) . .
C12 C11 N2 125.2(3) . .
C11 C12 C13 118.1(3) . .
C11 C12 H12 120.9 . .
C13 C12 H12 120.9 . .
N1 C13 C12 123.3(3) . .
N1 C13 H13 118.4 . .
C12 C13 H13 118.4 . .
O3 C1 C4 111.4(4) . .
O3 C1 C2 103.1(3) . .
C4 C1 C2 111.0(5) . .
O3 C1 C3 108.7(3) . .
C4 C1 C3 111.7(5) . .
C2 C1 C3 110.6(4) . .
C1 C3 H3A 109.5 . .
C1 C3 H3B 109.5 . .
H3A C3 H3B 109.5 . .
C1 C3 H3C 109.5 . .
H3A C3 H3C 109.5 . .
H3B C3 H3C 109.5 . .
C1 C2 H2A 109.5 . .
C1 C2 H2B 109.5 . .
H2A C2 H2B 109.5 . .
C1 C2 H2C 109.5 . .
H2A C2 H2C 109.5 . .
H2B C2 H2C 109.5 . .
C1 C4 H4A 109.5 . .
C1 C4 H4B 109.5 . .
H4A C4 H4B 109.5 . .
C1 C4 H4C 109.5 . .
H4A C4 H4C 109.5 . .
H4B C4 H4C 109.5 . .
C6 C5 O4 117.3(15) . .
C6 C5 C8 117.3(17) . .
O4 C5 C8 105.3(13) . .
C6 C5 C7 105.6(17) . .
O4 C5 C7 99.7(14) . .
C8 C5 C7 110.2(15) . .
C5 C6 H6A 109.5 . .
C5 C6 H6B 109.5 . .
H6A C6 H6B 109.5 . .
C5 C6 H6C 109.5 . .
H6A C6 H6C 109.5 . .
H6B C6 H6C 109.5 . .
C5 C7 H7A 109.5 . .
C5 C7 H7B 109.5 . .
H7A C7 H7B 109.5 . .
C5 C7 H7C 109.5 . .
H7A C7 H7C 109.5 . .
H7B C7 H7C 109.5 . .
C5 C8 H8A 109.5 . .
C5 C8 H8B 109.5 . .
H8A C8 H8B 109.5 . .
C5 C8 H8C 109.5 . .
H8A C8 H8C 109.5 . .
H8B C8 H8C 109.5 . .
O4 C5A C6A 112.4(5) . .
O4 C5A C8A 105.0(6) . .
C6A C5A C8A 115.3(7) . .
O4 C5A C7A 105.8(6) . .
C6A C5A C7A 108.0(8) . .
C8A C5A C7A 109.9(6) . .
C5A C6A H6A1 109.5 . .
C5A C6A H6A2 109.5 . .
H6A1 C6A H6A2 109.5 . .
C5A C6A H6A3 109.5 . .
H6A1 C6A H6A3 109.5 . .
H6A2 C6A H6A3 109.5 . .
C5A C7A H7A1 109.5 . .
C5A C7A H7A2 109.5 . .
H7A1 C7A H7A2 109.5 . .
C5A C7A H7A3 109.5 . .
H7A1 C7A H7A3 109.5 . .
H7A2 C7A H7A3 109.5 . .
C5A C8A H8A1 109.5 . .
C5A C8A H8A2 109.5 . .
H8A1 C8A H8A2 109.5 . .
C5A C8A H8A3 109.5 . .
H8A1 C8A H8A3 109.5 . .
H8A2 C8A H8A3 109.5 . .
N3 C14 C15 124.1(4) . .
N3 C14 H14 117.9 . .
C15 C14 H14 117.9 . .
C16 C15 C14 117.2(4) . .
C16 C15 H15 121.4 . .
C14 C15 H15 121.4 . .
N3 C18 C17 124.1(4) . .
N3 C18 H18 117.9 . .
C17 C18 H18 117.9 . .
C17 C16 C15 118.8(3) . .
C17 C16 N4 117.5(3) . .
C15 C16 N4 123.7(3) . .
C18 C17 C16 118.7(4) . .
C18 C17 H17 120.6 . .
C16 C17 H17 120.6 . .

loop_
_geom_bond_atom_site_label_1
_geom_bond_atom_site_label_2
_geom_bond_distance
_geom_bond_site_symmetry_2
Cu O1 1.931(2) .
Cu O1 1.931(2) 7_566
Cu N1 2.090(2) .
Cu N1 2.090(2) 7_566
Cu O5 2.406(2) 7_566
Cu O5 2.406(2) .
P1 O2 1.483(2) .
P1 O1 1.509(2) .
P1 O3 1.584(2) .
P1 O4 1.587(2) .
O3 C1 1.456(4) .
O4 C5A 1.433(7) .
O4 C5 1.487(19) .
N1 C9 1.336(4) .
N1 C13 1.336(4) .
N2 N2 1.233(5) 7_556
N2 C11 1.447(4) .
N3 C18 1.327(5) .
N3 C14 1.330(6) .
N4 N4 1.208(7) 2_657
N4 C16 1.436(5) .
C9 C10 1.392(4) .
C9 H9 0.9300 .
C10 C11 1.376(4) .
C10 H10 0.9300 .
C11 C12 1.385(4) .
C12 C13 1.393(4) .
C12 H12 0.9300 .
C13 H13 0.9300 .
C1 C4 1.509(7) .
C1 C2 1.521(6) .
C1 C3 1.523(7) .
C3 H3A 0.9600 .
C3 H3B 0.9600 .
C3 H3C 0.9600 .
C2 H2A 0.9600 .
C2 H2B 0.9600 .
C2 H2C 0.9600 .
C4 H4A 0.9600 .
C4 H4B 0.9600 .
C4 H4C 0.9600 .
C5 C6 1.485(17) .
C5 C8 1.530(16) .
C5 C7 1.558(18) .
C6 H6A 0.9600 .
C6 H6B 0.9600 .
C6 H6C 0.9600 .
C7 H7A 0.9600 .
C7 H7B 0.9600 .
C7 H7C 0.9600 .
C8 H8A 0.9600 .
C8 H8B 0.9600 .
C8 H8C 0.9600 .
C5A C6A 1.486(9) .
C5A C8A 1.530(9) .
C5A C7A 1.555(11) .
C6A H6A1 0.9600 .
C6A H6A2 0.9600 .
C6A H6A3 0.9600 .
C7A H7A1 0.9600 .
C7A H7A2 0.9600 .
C7A H7A3 0.9600 .
C8A H8A1 0.9600 .
C8A H8A2 0.9600 .
C8A H8A3 0.9600 .
C14 C15 1.390(5) .
C14 H14 0.9300 .
C15 C16 1.390(5) .
C15 H15 0.9300 .
C18 C17 1.359(6) .
C18 H18 0.9300 .
C16 C17 1.390(5) .
C17 H17 0.9300 .

loop_
_geom_hbond_atom_site_label_D
_geom_hbond_atom_site_label_H
_geom_hbond_atom_site_label_A
_geom_hbond_distance_DH
_geom_hbond_distance_HA
_geom_hbond_distance_DA
_geom_hbond_angle_DHA
_geom_hbond_site_symmetry_A
O5 H1WB N3 0.818(2) 2.244(3) 2.966(4) 147.51(19) 7_567
O5 H1WB N2 0.818(2) 2.644(3) 3.166(4) 123.13(18) 4_556
O5 H1WA O2 0.814(2) 1.951(2) 2.725(3) 158.48(18) .

loop_
_geom_torsion_atom_site_label_1
_geom_torsion_atom_site_label_2
_geom_torsion_atom_site_label_3
_geom_torsion_atom_site_label_4
_geom_torsion
_geom_torsion_site_symmetry_1
O2 P1 O1 Cu 31.7(3) .
O3 P1 O1 Cu -94.8(2) .
O4 P1 O1 Cu 160.13(17) .
O1 Cu O1 P1 98.9(2) 7_566
N1 Cu O1 P1 -126.44(19) .
N1 Cu O1 P1 53.56(19) 7_566
O5 Cu O1 P1 142.82(19) 7_566
O5 Cu O1 P1 -37.18(19) .
O2 P1 O3 C1 39.5(3) .
O1 P1 O3 C1 167.9(3) .
O4 P1 O3 C1 -80.7(3) .
O2 P1 O4 C5A 46.8(5) .
O1 P1 O4 C5A -83.8(4) .
O3 P1 O4 C5A 167.9(4) .
O2 P1 O4 C5 66.8(8) .
O1 P1 O4 C5 -63.9(8) .
O3 P1 O4 C5 -172.1(8) .
O1 Cu N1 C9 117.5(2) .
O1 Cu N1 C9 -62.5(2) 7_566
N1 Cu N1 C9 -55.9(4) 7_566
O5 Cu N1 C9 -150.6(2) 7_566
O5 Cu N1 C9 29.4(2) .
O1 Cu N1 C13 -57.4(2) .
O1 Cu N1 C13 122.6(2) 7_566
N1 Cu N1 C13 129.2(4) 7_566
O5 Cu N1 C13 34.4(2) 7_566
O5 Cu N1 C13 -145.6(2) .
C13 N1 C9 C10 0.5(5) .
Cu N1 C9 C10 -174.6(2) .
N1 C9 C10 C11 0.9(5) .
C9 C10 C11 C12 -1.8(5) .
C9 C10 C11 N2 179.0(3) .
N2 N2 C11 C10 -172.6(3) 7_556
N2 N2 C11 C12 8.2(5) 7_556
C10 C11 C12 C13 1.3(5) .
N2 C11 C12 C13 -179.5(3) .
C9 N1 C13 C12 -1.0(5) .
Cu N1 C13 C12 174.0(3) .
C11 C12 C13 N1 0.1(5) .
P1 O3 C1 C4 48.2(5) .
P1 O3 C1 C2 167.4(3) .
P1 O3 C1 C3 -75.2(4) .
C5A O4 C5 C6 107(3) .
P1 O4 C5 C6 -9.7(19) .
C5A O4 C5 C8 -25(2) .
P1 O4 C5 C8 -142.2(11) .
C5A O4 C5 C7 -140(3) .
P1 O4 C5 C7 103.6(11) .
C5 O4 C5A C6A -36(2) .
P1 O4 C5A C6A 39.3(9) .
C5 O4 C5A C8A 91(3) .
P1 O4 C5A C8A 165.4(4) .
C5 O4 C5A C7A -153(3) .
P1 O4 C5A C7A -78.3(6) .
C18 N3 C14 C15 0.5(6) .
N3 C14 C15 C16 -1.5(6) .
C14 N3 C18 C17 0.7(6) .
C14 C15 C16 C17 1.2(6) .
C14 C15 C16 N4 179.6(4) .
N4 N4 C16 C17 179.3(3) 2_657
N4 N4 C16 C15 0.8(4) 2_657
N3 C18 C17 C16 -0.9(6) .
C15 C16 C17 C18 -0.2(6) .
N4 C16 C17 C18 -178.7(4) .
